data_2221887
loop_
_publ_author_name
'Zhu, Kun'
'Chen, Hong'
'Liu, Guang-Xiang'

_publ_section_title
Poly[aqua[\m~2~-1,2-bis(imidazol-1-ylmethyl)benzene-\k^2^<i>N</i>^3^:<i>N</i>^3'^](\m~2~-5-bromobenzene-1,3-dicarboxylato-\k^3^<i>O</i>^1^,<i>O</i>^1'^:<i>O</i>^3^)nickel(II)]
_journal_coeditor_code AT2774
_journal_issue 6
_journal_name_full 'Acta Crystallographica Section E'
_journal_page_first m623
_journal_paper_doi 10.1107/S1600536809016286
_journal_volume 65
_journal_year 2009
_chemical_formula_iupac '[Ni (C8 H3 Br O4) (C14 H14 N4) (H2 O)]'
_chemical_formula_moiety 'C22 H19 Br N4 Ni O5'
_chemical_formula_sum 'C22 H19 Br N4 Ni O5'
_chemical_formula_weight 558.03
_chemical_name_systematic
;
Poly[aqua[\m~2~-1,2-bis(imidazol-1-ylmethyl)benzene-
\k^2^<i>N</i>^3^:<i>N</i>^3'^](\m~2~-5-bromobenzene-1,3-dicarboxylato-
\k^3^<i>O</i>^1^,<i>O</i>^1'^:<i>O</i>^3^)nickel(II)]
;
_space_group_IT_number 2
_symmetry_cell_setting triclinic
_symmetry_space_group_name_Hall '-P 1'
_symmetry_space_group_name_H-M 'P -1'
_atom_sites_solution_hydrogens geom
_atom_sites_solution_primary direct
_atom_sites_solution_secondary difmap
_audit_creation_method SHELXL-97
_cell_angle_alpha 80.046(2)
_cell_angle_beta 83.233(2)
_cell_angle_gamma 70.004(2)
_cell_formula_units_Z 2
_cell_length_a 9.1374(12)
_cell_length_b 10.1394(14)
_cell_length_c 12.9642(18)
_cell_measurement_reflns_used 2114
_cell_measurement_temperature 293(2)
_cell_measurement_theta_max 23.96
_cell_measurement_theta_min 2.38
_cell_volume 1109.5(3)
_computing_cell_refinement 'SAINT (Bruker, 1997)'
_computing_data_collection 'SMART (Bruker, 1997)'
_computing_data_reduction 'SAINT (Bruker, 1997)'
_computing_molecular_graphics 'SHELXTL (Sheldrick, 2008)'
_computing_publication_material 'SHELXTL (Sheldrick, 2008)'
_computing_structure_refinement 'SHELXL97 (Sheldrick, 2008)'
_computing_structure_solution 'SHELXS97 (Sheldrick, 2008)'
_diffrn_ambient_temperature 293(2)
_diffrn_measured_fraction_theta_full 0.981
_diffrn_measured_fraction_theta_max 0.981
_diffrn_measurement_device_type 'Bruker SMART APEX CCD area-detector'
_diffrn_measurement_method '\f and \w'
_diffrn_radiation_monochromator graphite
_diffrn_radiation_source 'sealed tube'
_diffrn_radiation_type MoK\a
_diffrn_radiation_wavelength 0.71073
_diffrn_reflns_av_R_equivalents 0.0294
_diffrn_reflns_av_sigmaI/netI 0.0494
_diffrn_reflns_limit_h_max 9
_diffrn_reflns_limit_h_min -11
_diffrn_reflns_limit_k_max 11
_diffrn_reflns_limit_k_min -12
_diffrn_reflns_limit_l_max 15
_diffrn_reflns_limit_l_min -15
_diffrn_reflns_number 8172
_diffrn_reflns_theta_full 25.50
_diffrn_reflns_theta_max 25.50
_diffrn_reflns_theta_min 1.60
_exptl_absorpt_coefficient_mu 2.718
_exptl_absorpt_correction_T_max 0.6405
_exptl_absorpt_correction_T_min 0.5384
_exptl_absorpt_correction_type multi-scan
_exptl_absorpt_process_details '(SADABS: Bruker, 1997)'
_exptl_crystal_colour green
_exptl_crystal_density_diffrn 1.670
_exptl_crystal_density_method 'not measured'
_exptl_crystal_description block
_exptl_crystal_F_000 564
_exptl_crystal_size_max 0.26
_exptl_crystal_size_mid 0.20
_exptl_crystal_size_min 0.18
_refine_diff_density_max 0.635
_refine_diff_density_min -1.122
_refine_ls_extinction_method none
_refine_ls_goodness_of_fit_ref 1.044
_refine_ls_hydrogen_treatment mixed
_refine_ls_matrix_type full
_refine_ls_number_parameters 291
_refine_ls_number_reflns 4055
_refine_ls_number_restraints 0
_refine_ls_restrained_S_all 1.044
_refine_ls_R_factor_all 0.0605
_refine_ls_R_factor_gt 0.0402
_refine_ls_shift/su_max 0.000
_refine_ls_shift/su_mean 0.000
_refine_ls_structure_factor_coef Fsqd
_refine_ls_weighting_details 'calc w=1/[\s^2^(Fo^2^)+(0.029P)^2^+0.735P] where P=(Fo^2^+2Fc^2^)/3'
_refine_ls_weighting_scheme calc
_refine_ls_wR_factor_gt 0.0787
_refine_ls_wR_factor_ref 0.0848
_reflns_number_gt 3029
_reflns_number_total 4055
_reflns_threshold_expression I>2\s(I)
_cod_data_source_file at2774.cif
_cod_data_source_block I
_cod_database_code 2221887
_cod_database_fobs_code 2221887

loop_
_symmetry_equiv_pos_as_xyz
'x, y, z'
'-x, -y, -z'

loop_
_atom_site_type_symbol
_atom_site_label
_atom_site_fract_x
_atom_site_fract_y
_atom_site_fract_z
_atom_site_U_iso_or_equiv
_atom_site_adp_type
_atom_site_calc_flag
_atom_site_refinement_flags
_atom_site_occupancy
_atom_site_disorder_assembly
_atom_site_disorder_group
Ni Ni1 -0.11002(5) 0.18147(4) 0.34656(3) 0.02475(13) Uani d . 1 . .
N N1 0.1280(3) 0.0814(3) 0.3229(2) 0.0286(7) Uani d . 1 . .
N N2 0.3530(3) -0.0730(3) 0.2776(2) 0.0332(7) Uani d . 1 . .
N N3 0.4261(3) -0.5489(3) 0.3554(2) 0.0372(8) Uani d . 1 . .
N N4 0.6546(3) -0.7159(3) 0.3708(2) 0.0313(7) Uani d . 1 . .
O O1 -0.0886(3) 0.3683(2) 0.27370(18) 0.0326(6) Uani d . 1 . .
O O2 -0.0881(4) 0.4666(3) 0.4146(2) 0.0581(9) Uani d . 1 . .
O O3 -0.1442(3) 0.9777(2) 0.37521(17) 0.0287(5) Uani d . 1 . .
O O4 -0.1529(3) 1.0986(2) 0.21699(17) 0.0308(6) Uani d . 1 . .
O O1W -0.0840(3) 0.2116(3) 0.4966(2) 0.0341(7) Uani d . 1 . .
Br Br1 -0.14928(6) 0.76345(5) -0.06669(3) 0.06060(18) Uani d . 1 . .
C C1 -0.0961(4) 0.4705(3) 0.3195(3) 0.0282(8) Uani d . 1 . .
C C2 -0.1196(4) 0.6114(3) 0.2502(3) 0.0251(8) Uani d . 1 . .
C C3 -0.1282(4) 0.6229(4) 0.1422(3) 0.0291(8) Uani d . 1 . .
H H3 -0.1227 0.5444 0.1120 0.035 Uiso calc R 1 . .
C C4 -0.1448(4) 0.7516(4) 0.0806(3) 0.0306(8) Uani d . 1 . .
C C5 -0.1547(4) 0.8709(4) 0.1226(3) 0.0309(8) Uani d . 1 . .
H H5 -0.1661 0.9569 0.0796 0.037 Uiso calc R 1 . .
C C6 -0.1473(4) 0.8599(3) 0.2307(3) 0.0239(7) Uani d . 1 . .
C C7 -0.1303(4) 0.7308(3) 0.2944(3) 0.0242(7) Uani d . 1 . .
H H7 -0.1260 0.7240 0.3665 0.029 Uiso calc R 1 . .
C C8 -0.1508(4) 0.9869(3) 0.2772(3) 0.0247(8) Uani d . 1 . .
C C9 0.2459(5) 0.1249(4) 0.3411(3) 0.0454(11) Uani d . 1 . .
H H9 0.2329 0.2076 0.3682 0.055 Uiso calc R 1 . .
C C10 0.3845(5) 0.0317(4) 0.3144(3) 0.0489(11) Uani d . 1 . .
H H10 0.4826 0.0376 0.3199 0.059 Uiso calc R 1 . .
C C11 0.1973(4) -0.0380(4) 0.2842(3) 0.0342(9) Uani d . 1 . .
H H11 0.1444 -0.0919 0.2638 0.041 Uiso calc R 1 . .
C C12 0.4673(4) -0.2047(4) 0.2455(3) 0.0468(11) Uani d . 1 . .
H H12A 0.4975 -0.2743 0.3074 0.056 Uiso calc R 1 . .
H H12B 0.5601 -0.1848 0.2128 0.056 Uiso calc R 1 . .
C C13 0.4039(4) -0.2660(4) 0.1699(3) 0.0388(10) Uani d . 1 . .
C C14 0.4232(5) -0.2198(5) 0.0633(4) 0.0578(12) Uani d . 1 . .
H H14 0.4746 -0.1540 0.0412 0.069 Uiso calc R 1 . .
C C15 0.3664(5) -0.2713(5) -0.0108(4) 0.060 Uani d . 1 . .
H H15 0.3765 -0.2380 -0.0819 0.072 Uiso calc R 1 . .
C C16 0.2960(4) -0.3706(3) 0.0223(3) 0.060 Uani d . 1 . .
H H16 0.2594 -0.4069 -0.0267 0.072 Uiso calc R 1 . .
C C17 0.2782(4) -0.4182(3) 0.1269(3) 0.0678(15) Uani d R 1 . .
H H17 0.2305 -0.4871 0.1477 0.081 Uiso d R 1 . .
C C18 0.3299(4) -0.3658(4) 0.2031(3) 0.0427(10) Uani d . 1 . .
C C19 0.3027(5) -0.4184(4) 0.3173(4) 0.0550(12) Uani d . 1 . .
H H19A 0.2961 -0.3452 0.3587 0.066 Uiso calc R 1 . .
H H19B 0.2035 -0.4356 0.3275 0.066 Uiso calc R 1 . .
C C20 0.5718(4) -0.6006(4) 0.3131(3) 0.0400(10) Uani d . 1 . .
H H20 0.6095 -0.5598 0.2505 0.048 Uiso calc R 1 . .
C C21 0.5557(5) -0.7398(4) 0.4541(3) 0.0456(10) Uani d . 1 . .
H H21 0.5813 -0.8154 0.5082 0.055 Uiso calc R 1 . .
C C22 0.4150(5) -0.6367(5) 0.4458(3) 0.0491(11) Uani d . 1 . .
H H22 0.3280 -0.6278 0.4926 0.059 Uiso calc R 1 . .
H H1WA -0.067(5) 0.285(5) 0.483(3) 0.059(16) Uiso d . 1 . .
H H1WB -0.008(5) 0.158(4) 0.529(3) 0.047(14) Uiso d . 1 . .

loop_
_atom_site_aniso_label
_atom_site_aniso_U_11
_atom_site_aniso_U_22
_atom_site_aniso_U_33
_atom_site_aniso_U_12
_atom_site_aniso_U_13
_atom_site_aniso_U_23
Ni1 0.0333(3) 0.0136(2) 0.0266(2) -0.00590(19) -0.00584(19) -0.00212(18)
N1 0.0322(18) 0.0215(16) 0.0319(16) -0.0074(14) -0.0049(13) -0.0040(13)
N2 0.0253(18) 0.0315(18) 0.0413(18) -0.0055(14) -0.0041(14) -0.0079(14)
N3 0.0277(18) 0.0291(18) 0.048(2) -0.0014(14) -0.0009(15) -0.0063(15)
N4 0.0332(18) 0.0224(17) 0.0362(17) -0.0061(14) -0.0031(14) -0.0044(14)
O1 0.0496(16) 0.0163(12) 0.0325(13) -0.0115(12) -0.0013(12) -0.0046(10)
O2 0.118(3) 0.0240(15) 0.0365(16) -0.0248(16) -0.0304(17) 0.0041(12)
O3 0.0397(15) 0.0172(12) 0.0281(13) -0.0078(11) -0.0057(11) -0.0015(10)
O4 0.0452(16) 0.0179(13) 0.0313(13) -0.0116(12) -0.0099(11) -0.0011(10)
O1W 0.0465(19) 0.0231(16) 0.0311(15) -0.0087(15) -0.0100(13) -0.0006(12)
Br1 0.1137(5) 0.0440(3) 0.0264(2) -0.0292(3) -0.0036(2) -0.00487(19)
C1 0.035(2) 0.0182(19) 0.032(2) -0.0078(16) -0.0067(16) -0.0026(15)
C2 0.0250(19) 0.0179(18) 0.0340(19) -0.0079(15) -0.0046(15) -0.0045(15)
C3 0.036(2) 0.0230(19) 0.0308(19) -0.0107(16) -0.0016(16) -0.0076(15)
C4 0.041(2) 0.029(2) 0.0225(18) -0.0123(17) -0.0039(16) -0.0030(15)
C5 0.043(2) 0.0176(18) 0.0308(19) -0.0116(17) -0.0045(17) 0.0044(15)
C6 0.0235(19) 0.0167(17) 0.0319(19) -0.0069(15) -0.0033(15) -0.0031(14)
C7 0.0260(19) 0.0187(18) 0.0283(18) -0.0070(15) -0.0077(15) -0.0016(14)
C8 0.0231(19) 0.0146(18) 0.035(2) -0.0040(14) -0.0050(15) -0.0012(15)
C9 0.047(3) 0.037(2) 0.062(3) -0.018(2) -0.005(2) -0.018(2)
C10 0.038(3) 0.050(3) 0.067(3) -0.022(2) -0.004(2) -0.016(2)
C11 0.030(2) 0.029(2) 0.046(2) -0.0084(17) -0.0084(17) -0.0067(17)
C12 0.026(2) 0.046(3) 0.063(3) 0.0006(19) -0.003(2) -0.018(2)
C13 0.031(2) 0.035(2) 0.041(2) 0.0059(18) -0.0073(18) -0.0122(19)
C14 0.063(3) 0.037(3) 0.056(3) 0.003(2) -0.004(2) -0.001(2)
C15 0.059 0.050 0.054 0.015 -0.024 -0.016
C16 0.059 0.050 0.054 0.015 -0.024 -0.016
C17 0.038(3) 0.050(3) 0.115(5) -0.002(2) -0.015(3) -0.029(3)
C18 0.025(2) 0.034(2) 0.061(3) 0.0076(18) -0.0108(19) -0.013(2)
C19 0.032(2) 0.039(3) 0.079(3) 0.003(2) 0.007(2) -0.003(2)
C20 0.035(2) 0.032(2) 0.045(2) -0.0026(19) 0.0000(19) -0.0001(19)
C21 0.049(3) 0.044(3) 0.040(2) -0.015(2) -0.002(2) 0.0038(19)
C22 0.044(3) 0.054(3) 0.046(3) -0.016(2) 0.005(2) -0.005(2)

loop_
_atom_type_symbol
_atom_type_description
_atom_type_scat_dispersion_real
_atom_type_scat_dispersion_imag
_atom_type_scat_source
C C 0.0033 0.0016 'International Tables Vol C Tables 4.2.6.8 and 6.1.1.4'
H H 0.0000 0.0000 'International Tables Vol C Tables 4.2.6.8 and 6.1.1.4'
N N 0.0061 0.0033 'International Tables Vol C Tables 4.2.6.8 and 6.1.1.4'
O O 0.0106 0.0060 'International Tables Vol C Tables 4.2.6.8 and 6.1.1.4'
Ni Ni 0.3393 1.1124 'International Tables Vol C Tables 4.2.6.8 and 6.1.1.4'
Br Br -0.2901 2.4595 'International Tables Vol C Tables 4.2.6.8 and 6.1.1.4'

loop_
_geom_angle_atom_site_label_1
_geom_angle_atom_site_label_2
_geom_angle_atom_site_label_3
_geom_angle_site_symmetry_1
_geom_angle_site_symmetry_3
_geom_angle
_geom_angle_publ_flag
O1 Ni1 N4 . 1_465 88.51(11) ?
O1 Ni1 N1 . . 90.67(10) ?
N4 Ni1 N1 1_465 . 178.90(11) ?
O1 Ni1 O1W . . 95.91(11) ?
N4 Ni1 O1W 1_465 . 87.85(12) ?
N1 Ni1 O1W . . 91.50(11) ?
O1 Ni1 O4 . 1_545 100.66(9) ?
N4 Ni1 O4 1_465 1_545 90.21(10) ?
N1 Ni1 O4 . 1_545 90.66(10) ?
O1W Ni1 O4 . 1_545 163.26(11) ?
O1 Ni1 O3 . 1_545 162.21(9) ?
N4 Ni1 O3 1_465 1_545 91.35(10) ?
N1 Ni1 O3 . 1_545 89.66(10) ?
O1W Ni1 O3 . 1_545 101.87(10) ?
O4 Ni1 O3 1_545 1_545 61.55(9) ?
O1 Ni1 C8 . 1_545 131.29(10) ?
N4 Ni1 C8 1_465 1_545 93.07(11) ?
N1 Ni1 C8 . 1_545 88.03(11) ?
O1W Ni1 C8 . 1_545 132.80(12) ?
O4 Ni1 C8 1_545 1_545 30.73(9) ?
O3 Ni1 C8 1_545 1_545 30.95(9) ?
C11 N1 C9 . . 104.8(3) ?
C11 N1 Ni1 . . 127.0(2) ?
C9 N1 Ni1 . . 128.2(2) ?
C11 N2 C10 . . 106.2(3) ?
C11 N2 C12 . . 126.8(3) ?
C10 N2 C12 . . 126.9(3) ?
C20 N3 C22 . . 106.9(3) ?
C20 N3 C19 . . 127.8(3) ?
C22 N3 C19 . . 125.2(3) ?
C20 N4 C21 . . 105.2(3) ?
C20 N4 Ni1 . 1_645 125.5(3) ?
C21 N4 Ni1 . 1_645 128.8(3) ?
C1 O1 Ni1 . . 124.9(2) ?
C8 O3 Ni1 . 1_565 87.72(19) ?
C8 O4 Ni1 . 1_565 89.01(19) ?
Ni1 O1W H1WA . . 99(3) ?
Ni1 O1W H1WB . . 120(3) ?
H1WA O1W H1WB . . 104(4) ?
O2 C1 O1 . . 126.4(3) ?
O2 C1 C2 . . 117.8(3) ?
O1 C1 C2 . . 115.9(3) ?
C3 C2 C7 . . 119.6(3) ?
C3 C2 C1 . . 120.7(3) ?
C7 C2 C1 . . 119.8(3) ?
C4 C3 C2 . . 119.3(3) ?
C4 C3 H3 . . 120.3 ?
C2 C3 H3 . . 120.3 ?
C3 C4 C5 . . 122.1(3) ?
C3 C4 Br1 . . 118.7(2) ?
C5 C4 Br1 . . 119.3(3) ?
C4 C5 C6 . . 118.7(3) ?
C4 C5 H5 . . 120.7 ?
C6 C5 H5 . . 120.7 ?
C7 C6 C5 . . 120.2(3) ?
C7 C6 C8 . . 120.3(3) ?
C5 C6 C8 . . 119.5(3) ?
C6 C7 C2 . . 120.1(3) ?
C6 C7 H7 . . 119.9 ?
C2 C7 H7 . . 119.9 ?
O4 C8 O3 . . 121.2(3) ?
O4 C8 C6 . . 118.9(3) ?
O3 C8 C6 . . 119.8(3) ?
O4 C8 Ni1 . 1_565 60.26(16) ?
O3 C8 Ni1 . 1_565 61.33(16) ?
C6 C8 Ni1 . 1_565 170.6(2) ?
C10 C9 N1 . . 110.4(3) ?
C10 C9 H9 . . 124.8 ?
N1 C9 H9 . . 124.8 ?
C9 C10 N2 . . 106.4(3) ?
C9 C10 H10 . . 126.8 ?
N2 C10 H10 . . 126.8 ?
N1 C11 N2 . . 112.2(3) ?
N1 C11 H11 . . 123.9 ?
N2 C11 H11 . . 123.9 ?
N2 C12 C13 . . 112.5(3) ?
N2 C12 H12A . . 109.1 ?
C13 C12 H12A . . 109.1 ?
N2 C12 H12B . . 109.1 ?
C13 C12 H12B . . 109.1 ?
H12A C12 H12B . . 107.8 ?
C18 C13 C14 . . 120.0(4) ?
C18 C13 C12 . . 122.4(4) ?
C14 C13 C12 . . 117.6(4) ?
C15 C14 C13 . . 120.7(5) ?
C15 C14 H14 . . 119.7 ?
C13 C14 H14 . . 119.7 ?
C16 C15 C14 . . 119.0(4) ?
C16 C15 H15 . . 120.5 ?
C14 C15 H15 . . 120.5 ?
C15 C16 C17 . . 120.9(3) ?
C15 C16 H16 . . 119.6 ?
C17 C16 H16 . . 119.6 ?
C16 C17 C18 . . 121.5(3) ?
C16 C17 H17 . . 119.3 ?
C18 C17 H17 . . 119.2 ?
C13 C18 C17 . . 118.0(4) ?
C13 C18 C19 . . 122.7(4) ?
C17 C18 C19 . . 119.3(4) ?
N3 C19 C18 . . 112.9(3) ?
N3 C19 H19A . . 109.0 ?
C18 C19 H19A . . 109.0 ?
N3 C19 H19B . . 109.0 ?
C18 C19 H19B . . 109.0 ?
H19A C19 H19B . . 107.8 ?
N4 C20 N3 . . 111.8(3) ?
N4 C20 H20 . . 124.1 ?
N3 C20 H20 . . 124.1 ?
C22 C21 N4 . . 109.7(4) ?
C22 C21 H21 . . 125.1 ?
N4 C21 H21 . . 125.1 ?
C21 C22 N3 . . 106.4(4) ?
C21 C22 H22 . . 126.8 ?
N3 C22 H22 . . 126.8 ?

loop_
_geom_bond_atom_site_label_1
_geom_bond_atom_site_label_2
_geom_bond_site_symmetry_2
_geom_bond_distance
_geom_bond_publ_flag
Ni1 O1 . 2.027(2) ?
Ni1 N4 1_465 2.057(3) ?
Ni1 N1 . 2.072(3) ?
Ni1 O1W . 2.073(3) ?
Ni1 O4 1_545 2.133(2) ?
Ni1 O3 1_545 2.157(2) ?
Ni1 C8 1_545 2.456(3) ?
N1 C11 . 1.315(4) ?
N1 C9 . 1.354(4) ?
N2 C11 . 1.339(4) ?
N2 C10 . 1.361(5) ?
N2 C12 . 1.478(4) ?
N3 C20 . 1.341(4) ?
N3 C22 . 1.360(5) ?
N3 C19 . 1.466(5) ?
N4 C20 . 1.314(4) ?
N4 C21 . 1.368(5) ?
N4 Ni1 1_645 2.057(3) ?
O1 C1 . 1.260(4) ?
O2 C1 . 1.237(4) ?
O3 C8 . 1.264(4) ?
O3 Ni1 1_565 2.157(2) ?
O4 C8 . 1.255(4) ?
O4 Ni1 1_565 2.133(2) ?
O1W H1WA . 0.80(5) ?
O1W H1WB . 0.82(4) ?
Br1 C4 . 1.897(3) ?
C1 C2 . 1.512(5) ?
C2 C3 . 1.394(4) ?
C2 C7 . 1.396(4) ?
C3 C4 . 1.377(5) ?
C3 H3 . 0.9300 ?
C4 C5 . 1.381(5) ?
C5 C6 . 1.395(5) ?
C5 H5 . 0.9300 ?
C6 C7 . 1.392(4) ?
C6 C8 . 1.503(4) ?
C7 H7 . 0.9300 ?
C8 Ni1 1_565 2.456(3) ?
C9 C10 . 1.345(5) ?
C9 H9 . 0.9300 ?
C10 H10 . 0.9300 ?
C11 H11 . 0.9300 ?
C12 C13 . 1.508(5) ?
C12 H12A . 0.9700 ?
C12 H12B . 0.9700 ?
C13 C18 . 1.383(6) ?
C13 C14 . 1.392(6) ?
C14 C15 . 1.393(6) ?
C14 H14 . 0.9300 ?
C15 C16 . 1.357(6) ?
C15 H15 . 0.9300 ?
C16 C17 . 1.368(6) ?
C16 H16 . 0.9300 ?
C17 C18 . 1.395(5) ?
C17 H17 . 0.9300 ?
C18 C19 . 1.507(6) ?
C19 H19A . 0.9700 ?
C19 H19B . 0.9700 ?
C20 H20 . 0.9300 ?
C21 C22 . 1.353(5) ?
C21 H21 . 0.9300 ?
C22 H22 . 0.9300 ?

loop_
_geom_torsion_atom_site_label_1
_geom_torsion_atom_site_label_2
_geom_torsion_atom_site_label_3
_geom_torsion_atom_site_label_4
_geom_torsion_site_symmetry_1
_geom_torsion_site_symmetry_2
_geom_torsion_site_symmetry_3
_geom_torsion_site_symmetry_4
_geom_torsion
_geom_torsion_publ_flag
O1 Ni1 N1 C11 . . . . -131.0(3) ?
N4 Ni1 N1 C11 1_465 . . . -17E1(5) ?
O1W Ni1 N1 C11 . . . . 133.1(3) ?
O4 Ni1 N1 C11 1_545 . . . -30.3(3) ?
O3 Ni1 N1 C11 1_545 . . . 31.2(3) ?
C8 Ni1 N1 C11 1_545 . . . 0.3(3) ?
O1 Ni1 N1 C9 . . . . 47.3(3) ?
N4 Ni1 N1 C9 1_465 . . . 5(6) ?
O1W Ni1 N1 C9 . . . . -48.6(3) ?
O4 Ni1 N1 C9 1_545 . . . 148.0(3) ?
O3 Ni1 N1 C9 1_545 . . . -150.5(3) ?
C8 Ni1 N1 C9 1_545 . . . 178.6(3) ?
N4 Ni1 O1 C1 1_465 . . . 73.7(3) ?
N1 Ni1 O1 C1 . . . . -105.6(3) ?
O1W Ni1 O1 C1 . . . . -14.0(3) ?
O4 Ni1 O1 C1 1_545 . . . 163.6(3) ?
O3 Ni1 O1 C1 1_545 . . . 163.4(3) ?
C8 Ni1 O1 C1 1_545 . . . 166.5(3) ?
Ni1 O1 C1 O2 . . . . 14.5(5) ?
Ni1 O1 C1 C2 . . . . -164.5(2) ?
O2 C1 C2 C3 . . . . 179.4(3) ?
O1 C1 C2 C3 . . . . -1.5(5) ?
O2 C1 C2 C7 . . . . 0.5(5) ?
O1 C1 C2 C7 . . . . 179.6(3) ?
C7 C2 C3 C4 . . . . 0.9(5) ?
C1 C2 C3 C4 . . . . -178.0(3) ?
C2 C3 C4 C5 . . . . -0.6(5) ?
C2 C3 C4 Br1 . . . . 177.9(3) ?
C3 C4 C5 C6 . . . . 0.1(6) ?
Br1 C4 C5 C6 . . . . -178.4(3) ?
C4 C5 C6 C7 . . . . 0.0(5) ?
C4 C5 C6 C8 . . . . 177.3(3) ?
C5 C6 C7 C2 . . . . 0.4(5) ?
C8 C6 C7 C2 . . . . -177.0(3) ?
C3 C2 C7 C6 . . . . -0.8(5) ?
C1 C2 C7 C6 . . . . 178.1(3) ?
Ni1 O4 C8 O3 1_565 . . . 7.4(3) ?
Ni1 O4 C8 C6 1_565 . . . -169.3(3) ?
Ni1 O3 C8 O4 1_565 . . . -7.4(3) ?
Ni1 O3 C8 C6 1_565 . . . 169.3(3) ?
C7 C6 C8 O4 . . . . 174.1(3) ?
C5 C6 C8 O4 . . . . -3.3(5) ?
C7 C6 C8 O3 . . . . -2.7(5) ?
C5 C6 C8 O3 . . . . 179.9(3) ?
C7 C6 C8 Ni1 . . . 1_565 91.6(15) ?
C5 C6 C8 Ni1 . . . 1_565 -85.7(15) ?
C11 N1 C9 C10 . . . . -0.5(5) ?
Ni1 N1 C9 C10 . . . . -179.1(3) ?
N1 C9 C10 N2 . . . . 0.4(5) ?
C11 N2 C10 C9 . . . . -0.1(5) ?
C12 N2 C10 C9 . . . . -175.4(4) ?
C9 N1 C11 N2 . . . . 0.5(4) ?
Ni1 N1 C11 N2 . . . . 179.1(2) ?
C10 N2 C11 N1 . . . . -0.2(4) ?
C12 N2 C11 N1 . . . . 175.1(3) ?
C11 N2 C12 C13 . . . . 29.1(5) ?
C10 N2 C12 C13 . . . . -156.5(4) ?
N2 C12 C13 C18 . . . . -91.9(4) ?
N2 C12 C13 C14 . . . . 88.7(4) ?
C18 C13 C14 C15 . . . . 1.1(6) ?
C12 C13 C14 C15 . . . . -179.5(3) ?
C13 C14 C15 C16 . . . . -2.1(6) ?
C14 C15 C16 C17 . . . . 1.2(5) ?
C15 C16 C17 C18 . . . . 0.6(3) ?
C14 C13 C18 C17 . . . . 0.7(5) ?
C12 C13 C18 C17 . . . . -178.7(3) ?
C14 C13 C18 C19 . . . . -178.9(3) ?
C12 C13 C18 C19 . . . . 1.7(5) ?
C16 C17 C18 C13 . . . . -1.6(4) ?
C16 C17 C18 C19 . . . . 178.0(2) ?
C20 N3 C19 C18 . . . . 20.2(6) ?
C22 N3 C19 C18 . . . . -163.9(4) ?
C13 C18 C19 N3 . . . . -94.0(5) ?
C17 C18 C19 N3 . . . . 86.4(4) ?
C21 N4 C20 N3 . . . . 0.6(4) ?
Ni1 N4 C20 N3 1_645 . . . -172.4(2) ?
C22 N3 C20 N4 . . . . -0.1(4) ?
C19 N3 C20 N4 . . . . 176.4(4) ?
C20 N4 C21 C22 . . . . -0.9(4) ?
Ni1 N4 C21 C22 1_645 . . . 171.8(3) ?
N4 C21 C22 N3 . . . . 0.8(5) ?
C20 N3 C22 C21 . . . . -0.5(4) ?
C19 N3 C22 C21 . . . . -177.1(4) ?
